data_7202278
loop_
_publ_author_name
'Kovala-Demertzi, Dimitra'
'Wiecek, Joanna'
'Plakatouras, John C.'
'Ciunik, Zbigniew'

_publ_section_title
;
 Self-assembly of dialkyltin(IV) moieties and a thiosemicarbone to a
 trinuclear macrocycle and the unprecedented formation of two
 pseudo-polymorphs with different cavities
;
_journal_issue 10
_journal_name_full CrystEngComm
_journal_page_first 1291
_journal_paper_doi 10.1039/b809216h
_journal_volume 10
_journal_year 2008
_chemical_formula_moiety 'C18 H33 N9 O6 S3 Sn3, 3(C4 H8 O)'
_chemical_formula_sum 'C10 H19 N3 O3 S Sn'
_chemical_formula_weight 380.06
_chemical_name_common 'Dimethyl(pyruvic-thiosemicarbazonate)tin(IV) THF solvate'
_space_group_IT_number 176
_symmetry_cell_setting hexagonal
_symmetry_space_group_name_Hall '-P 6c'
_symmetry_space_group_name_H-M 'P 63/m'
_atom_sites_solution_hydrogens geom
_atom_sites_solution_primary direct
_atom_sites_solution_secondary difmap
_audit_creation_method SHELXL-97
_cell_angle_alpha 90.00
_cell_angle_beta 90.00
_cell_angle_gamma 120.00
_cell_formula_units_Z 6
_cell_length_a 18.2141(5)
_cell_length_b 18.2141(5)
_cell_length_c 7.6303(3)
_cell_measurement_reflns_used 11200
_cell_measurement_temperature 100(2)
_cell_measurement_theta_max 36.60
_cell_measurement_theta_min 3.25
_cell_volume 2192.24(12)
_computing_cell_refinement
;
CrysAlis RED, Oxford Diffraction Ltd.,
Version 1.171.13 beta (release 14.11.2003 CrysAlis171 VC++)
(compiled Nov 14 2003,14:35:41)
;
_computing_data_collection
;
CrysAlis CCD, Oxford Diffraction Ltd.,
Version 1.171.13 beta (release 14.11.2003 CrysAlis171 VC++)
(compiled Nov 14 2003,14:35:41)
;
_computing_data_reduction
;
CrysAlis RED, Oxford Diffraction Ltd.,
Version 1.171.13 beta (release 14.11.2003 CrysAlis171 VC++)
(compiled Nov 14 2003,14:35:41)
;
_computing_molecular_graphics 'X-Seed (Barbour, 2001)'
_computing_publication_material 'SHELXL-97 (Sheldrick, 1997); Platon (Spek, 1998)'
_computing_structure_refinement 'SHELXL-97 (Sheldrick, 1997)'
_computing_structure_solution 'SHELXS-97 (Sheldrick, 1990)'
_diffrn_ambient_temperature 100(2)
_diffrn_measured_fraction_theta_full 0.985
_diffrn_measured_fraction_theta_max 0.985
_diffrn_measurement_device_type 'Kuma KM4CCD'
_diffrn_measurement_method '\w scan'
_diffrn_radiation_monochromator graphite
_diffrn_radiation_source 'fine-focus sealed tube'
_diffrn_radiation_type MoK\a
_diffrn_radiation_wavelength 0.71073
_diffrn_reflns_av_R_equivalents 0.0390
_diffrn_reflns_av_sigmaI/netI 0.0244
_diffrn_reflns_limit_h_max 29
_diffrn_reflns_limit_h_min -29
_diffrn_reflns_limit_k_max 30
_diffrn_reflns_limit_k_min -30
_diffrn_reflns_limit_l_max 12
_diffrn_reflns_limit_l_min -9
_diffrn_reflns_number 37222
_diffrn_reflns_theta_full 36.60
_diffrn_reflns_theta_max 36.60
_diffrn_reflns_theta_min 3.42
_diffrn_standards_number 0
_exptl_absorpt_coefficient_mu 1.895
_exptl_absorpt_correction_T_max 0.8045
_exptl_absorpt_correction_T_min 0.7513
_exptl_absorpt_correction_type 'numeric analytical'
_exptl_absorpt_process_details
;
CrysAlis RED, Oxford Diffraction Ltd.,
Version 1.171.13 beta (release 14.11.2003 CrysAlis171 VC++)
(compiled Nov 14 2003,14:35:41)
Analytical numeric absorption correction using a multifaceted crystal
model based on expressions derived by R.C. Clark & J.S. Reid.
;
_exptl_crystal_colour off-white
_exptl_crystal_density_diffrn 1.727
_exptl_crystal_density_method 'not measured'
_exptl_crystal_description block
_exptl_crystal_F_000 1140
_exptl_crystal_size_max 0.16
_exptl_crystal_size_mid 0.14
_exptl_crystal_size_min 0.12
_refine_diff_density_max 2.445
_refine_diff_density_min -0.675
_refine_diff_density_rms 0.104
_refine_ls_extinction_method none
_refine_ls_goodness_of_fit_ref 1.094
_refine_ls_hydrogen_treatment mixed
_refine_ls_matrix_type full
_refine_ls_number_parameters 126
_refine_ls_number_reflns 3772
_refine_ls_number_restraints 0
_refine_ls_restrained_S_all 1.094
_refine_ls_R_factor_all 0.0378
_refine_ls_R_factor_gt 0.0259
_refine_ls_shift/su_max 0.001
_refine_ls_shift/su_mean 0.000
_refine_ls_structure_factor_coef Fsqd
_refine_ls_weighting_details 'calc w=1/[\s^2^(Fo^2^)+(0.0297P)^2^+0.0000P] where P=(Fo^2^+2Fc^2^)/3'
_refine_ls_weighting_scheme calc
_refine_ls_wR_factor_gt 0.0529
_refine_ls_wR_factor_ref 0.0550
_reflns_number_gt 3183
_reflns_number_total 3772
_reflns_threshold_expression >2sigma(I)
_cod_data_source_file b809216h.txt
_cod_data_source_block a1abs
_cod_original_sg_symbol_H-M P63/m
_cod_database_code 7202278

loop_
_symmetry_equiv_pos_as_xyz
'x, y, z'
'-y, x-y, z'
'-x+y, -x, z'
'-x, -y, z+1/2'
'y, -x+y, z+1/2'
'x-y, x, z+1/2'
'-x, -y, -z'
'y, -x+y, -z'
'x-y, x, -z'
'x, y, -z-1/2'
'-y, x-y, -z-1/2'
'-x+y, -x, -z-1/2'

loop_
_atom_site_label
_atom_site_type_symbol
_atom_site_fract_x
_atom_site_fract_y
_atom_site_fract_z
_atom_site_U_iso_or_equiv
_atom_site_adp_type
_atom_site_occupancy
_atom_site_symmetry_multiplicity
_atom_site_calc_flag
_atom_site_refinement_flags
_atom_site_disorder_assembly
_atom_site_disorder_group
Sn1 Sn -0.172955(7) 0.486406(7) 0.7500 0.01074(4) Uani 1 2 d S . .
S1 S -0.04081(3) 0.63327(3) 0.7500 0.01582(9) Uani 1 2 d S . .
O1 O -0.22231(8) 0.34169(8) 0.7500 0.0150(2) Uani 1 2 d S . .
O2 O -0.18835(8) 0.24018(8) 0.7500 0.0154(2) Uani 1 2 d S . .
N1 N -0.06059(9) 0.46100(9) 0.7500 0.0123(3) Uani 1 2 d S . .
N2 N 0.02263(9) 0.52357(10) 0.7500 0.0169(3) Uani 1 2 d S . .
N3 N 0.11629(11) 0.66406(12) 0.7500 0.0323(5) Uani 1 2 d S . .
C1 C -0.16761(11) 0.31742(11) 0.7500 0.0135(3) Uani 1 2 d S . .
C2 C -0.07547(10) 0.38352(11) 0.7500 0.0123(3) Uani 1 2 d S . .
C3 C -0.00941(12) 0.35851(13) 0.7500 0.0176(3) Uani 1 2 d S . .
H3A H 0.0348 0.3931 0.6648 0.026 Uiso 0.50 1 calc PR . .
H3B H -0.0351 0.2985 0.7181 0.026 Uiso 0.50 1 calc PR . .
H3C H 0.0157 0.3673 0.8671 0.026 Uiso 0.50 1 calc PR . .
C4 C 0.03495(12) 0.60168(12) 0.7500 0.0170(3) Uani 1 2 d S . .
C5 C -0.19904(8) 0.47108(9) 0.47839(18) 0.0165(2) Uani 1 1 d . . .
H5A H -0.2547 0.4209 0.4587 0.025 Uiso 1 1 calc R . .
H5B H -0.1555 0.4640 0.4182 0.025 Uiso 1 1 calc R . .
H5C H -0.1990 0.5213 0.4323 0.025 Uiso 1 1 calc R . .
O1T O 0.16489(11) 0.83847(10) 0.7500 0.0297(4) Uani 1 2 d S . .
C1T1 C 0.1449(10) 0.8709(11) 0.604(3) 0.039(2) Uani 0.50 1 d P . 1
H1T1 H 0.1001 0.8244 0.5333 0.047 Uiso 0.50 1 calc PR . 1
H1T2 H 0.1956 0.9031 0.5288 0.047 Uiso 0.50 1 calc PR . 1
C2T1 C 0.1142(3) 0.9284(3) 0.6726(7) 0.0528(12) Uani 0.50 1 d P . 1
H2T1 H 0.1515 0.9868 0.6292 0.063 Uiso 0.50 1 calc PR . 1
H2T2 H 0.0561 0.9088 0.6292 0.063 Uiso 0.50 1 calc PR . 1
C1T2 C 0.1300(10) 0.8565(11) 0.592(3) 0.040(3) Uani 0.50 1 d P . 2
H1T3 H 0.1758 0.9015 0.5204 0.048 Uiso 0.50 1 calc PR . 2
H1T4 H 0.0989 0.8049 0.5186 0.048 Uiso 0.50 1 calc PR . 2
C2T2 C 0.0721(3) 0.8846(3) 0.6586(7) 0.0544(12) Uani 0.50 1 d P . 2
H2T3 H 0.0903 0.9424 0.6150 0.065 Uiso 0.50 1 calc PR . 2
H2T4 H 0.0139 0.8462 0.6150 0.065 Uiso 0.50 1 calc PR . 2
H3D H 0.1486(18) 0.6461(19) 0.7500 0.030(7) Uiso 1 2 d S . .
H3E H 0.130(2) 0.717(2) 0.7500 0.045(9) Uiso 1 2 d S . .

loop_
_atom_site_aniso_label
_atom_site_aniso_U_11
_atom_site_aniso_U_22
_atom_site_aniso_U_33
_atom_site_aniso_U_23
_atom_site_aniso_U_13
_atom_site_aniso_U_12
Sn1 0.00871(5) 0.01091(5) 0.01235(6) 0.000 0.000 0.00472(4)
S1 0.01118(18) 0.01122(18) 0.0243(2) 0.000 0.000 0.00502(15)
O1 0.0105(5) 0.0138(6) 0.0206(6) 0.000 0.000 0.0060(5)
O2 0.0128(6) 0.0108(5) 0.0218(6) 0.000 0.000 0.0052(5)
N1 0.0086(6) 0.0123(6) 0.0152(7) 0.000 0.000 0.0046(5)
N2 0.0078(6) 0.0122(6) 0.0281(8) 0.000 0.000 0.0030(5)
N3 0.0087(7) 0.0130(8) 0.0721(16) 0.000 0.000 0.0030(6)
C1 0.0106(7) 0.0134(7) 0.0139(7) 0.000 0.000 0.0041(6)
C2 0.0100(7) 0.0125(7) 0.0133(7) 0.000 0.000 0.0049(6)
C3 0.0128(7) 0.0194(8) 0.0233(9) 0.000 0.000 0.0101(7)
C4 0.0109(7) 0.0134(7) 0.0252(9) 0.000 0.000 0.0049(6)
C5 0.0161(5) 0.0207(6) 0.0129(6) -0.0008(5) -0.0010(4) 0.0093(5)
O1T 0.0250(8) 0.0194(7) 0.0431(10) 0.000 0.000 0.0098(6)
C1T1 0.027(4) 0.043(7) 0.036(4) 0.000(5) -0.003(3) 0.011(4)
C2T1 0.038(2) 0.033(2) 0.088(4) 0.017(2) -0.004(2) 0.0192(18)
C1T2 0.043(7) 0.031(4) 0.037(4) 0.003(3) -0.002(5) 0.012(4)
C2T2 0.036(2) 0.036(2) 0.090(3) 0.004(2) -0.023(2) 0.0171(18)

loop_
_atom_type_symbol
_atom_type_description
_atom_type_scat_dispersion_real
_atom_type_scat_dispersion_imag
_atom_type_scat_source
C C 0.0033 0.0016 'International Tables Vol C Tables 4.2.6.8 and 6.1.1.4'
H H 0.0000 0.0000 'International Tables Vol C Tables 4.2.6.8 and 6.1.1.4'
N N 0.0061 0.0033 'International Tables Vol C Tables 4.2.6.8 and 6.1.1.4'
O O 0.0106 0.0060 'International Tables Vol C Tables 4.2.6.8 and 6.1.1.4'
S S 0.1246 0.1234 'International Tables Vol C Tables 4.2.6.8 and 6.1.1.4'
Sn Sn -0.6537 1.4246 'International Tables Vol C Tables 4.2.6.8 and 6.1.1.4'

loop_
_geom_angle_atom_site_label_1
_geom_angle_atom_site_label_2
_geom_angle_atom_site_label_3
_geom_angle
_geom_angle_site_symmetry_1
_geom_angle_site_symmetry_3
_geom_angle_publ_flag
C5 Sn1 C5 157.43(7) . 10_557 ?
C5 Sn1 N1 97.85(4) . . ?
C5 Sn1 N1 97.85(4) 10_557 . ?
C5 Sn1 O1 85.19(4) . . ?
C5 Sn1 O1 85.19(4) 10_557 . ?
N1 Sn1 O1 69.62(5) . . ?
C5 Sn1 O2 86.10(4) . 2_565 ?
C5 Sn1 O2 86.10(4) 10_557 2_565 ?
N1 Sn1 O2 156.11(5) . 2_565 ?
O1 Sn1 O2 134.27(4) . 2_565 ?
C5 Sn1 S1 99.81(4) . . ?
C5 Sn1 S1 99.81(4) 10_557 . ?
N1 Sn1 S1 75.20(4) . . ?
O1 Sn1 S1 144.82(3) . . ?
O2 Sn1 S1 80.91(3) 2_565 . ?
C4 S1 Sn1 98.14(6) . . ?
C1 O1 Sn1 117.86(11) . . ?
C1 O2 Sn1 101.17(11) . 3_455 ?
C2 N1 N2 116.64(15) . . ?
C2 N1 Sn1 119.55(11) . . ?
N2 N1 Sn1 123.81(11) . . ?
C4 N2 N1 114.65(15) . . ?
C4 N3 H3D 112(2) . . ?
C4 N3 H3E 122(2) . . ?
H3D N3 H3E 126(3) . . ?
O2 C1 O1 122.42(16) . . ?
O2 C1 C2 119.12(16) . . ?
O1 C1 C2 118.46(15) . . ?
N1 C2 C3 124.99(16) . . ?
N1 C2 C1 114.51(15) . . ?
C3 C2 C1 120.50(15) . . ?
C2 C3 H3A 109.5 . . ?
C2 C3 H3B 109.5 . . ?
H3A C3 H3B 109.5 . . ?
C2 C3 H3C 109.5 . . ?
H3A C3 H3C 109.5 . . ?
H3B C3 H3C 109.5 . . ?
N2 C4 N3 115.56(17) . . ?
N2 C4 S1 128.20(14) . . ?
N3 C4 S1 116.24(15) . . ?
Sn1 C5 H5A 109.5 . . ?
Sn1 C5 H5B 109.5 . . ?
H5A C5 H5B 109.5 . . ?
Sn1 C5 H5C 109.5 . . ?
H5A C5 H5C 109.5 . . ?
H5B C5 H5C 109.5 . . ?
C1T1 O1T C1T1 106.5(18) . 10_557 ?
C1T1 O1T C1T2 109.2(2) 10_557 . ?
C1T1 O1T C1T2 109.2(2) . 10_557 ?
C1T2 O1T C1T2 109.9(19) . 10_557 ?
O1T C1T1 C2T1 106.3(15) . . ?
O1T C1T1 H1T1 110.5 . . ?
C2T1 C1T1 H1T1 110.5 . . ?
O1T C1T1 H1T2 110.5 . . ?
C2T1 C1T1 H1T2 110.5 . . ?
H1T1 C1T1 H1T2 108.7 . . ?
C2T1 C2T1 C1T1 110.5(10) 10_557 . ?
C2T1 C2T1 H2T1 109.6 10_557 . ?
C1T1 C2T1 H2T1 109.6 . . ?
C2T1 C2T1 H2T2 109.6 10_557 . ?
C1T1 C2T1 H2T2 109.6 . . ?
H2T1 C2T1 H2T2 108.1 . . ?
C2T2 C1T2 O1T 104.8(16) . . ?
C2T2 C1T2 H1T3 110.8 . . ?
O1T C1T2 H1T3 110.8 . . ?
C2T2 C1T2 H1T4 110.8 . . ?
O1T C1T2 H1T4 110.8 . . ?
H1T3 C1T2 H1T4 108.9 . . ?
C2T2 C2T2 C1T2 110.3(10) 10_557 . ?
C2T2 C2T2 H2T3 109.6 10_557 . ?
C1T2 C2T2 H2T3 109.6 . . ?
C2T2 C2T2 H2T4 109.6 10_557 . ?
C1T2 C2T2 H2T4 109.6 . . ?
H2T3 C2T2 H2T4 108.1 . . ?

loop_
_geom_bond_atom_site_label_1
_geom_bond_atom_site_label_2
_geom_bond_distance
_geom_bond_site_symmetry_2
_geom_bond_publ_flag
Sn1 C5 2.1133(14) . ?
Sn1 C5 2.1133(14) 10_557 ?
Sn1 N1 2.3130(14) . ?
Sn1 O1 2.3209(13) . ?
Sn1 O2 2.4077(12) 2_565 ?
Sn1 S1 2.5516(5) . ?
S1 C4 1.7405(19) . ?
O1 C1 1.276(2) . ?
O2 C1 1.261(2) . ?
O2 Sn1 2.4077(12) 3_455 ?
N1 C2 1.297(2) . ?
N1 N2 1.367(2) . ?
N2 C4 1.325(2) . ?
N3 C4 1.343(3) . ?
N3 H3D 0.80(3) . ?
N3 H3E 0.87(3) . ?
C1 C2 1.498(2) . ?
C2 C3 1.484(2) . ?
C3 H3A 0.9800 . ?
C3 H3B 0.9800 . ?
C3 H3C 0.9800 . ?
C5 H5A 0.9800 . ?
C5 H5B 0.9800 . ?
C5 H5C 0.9800 . ?
O1T C1T1 1.39(2) . ?
O1T C1T1 1.39(2) 10_557 ?
O1T C1T2 1.48(2) . ?
O1T C1T2 1.48(2) 10_557 ?
C1T1 C2T1 1.51(2) . ?
C1T1 H1T1 0.9900 . ?
C1T1 H1T2 0.9900 . ?
C2T1 C2T1 1.181(11) 10_557 ?
C2T1 H2T1 0.9900 . ?
C2T1 H2T2 0.9900 . ?
C1T2 C2T2 1.48(2) . ?
C1T2 H1T3 0.9900 . ?
C1T2 H1T4 0.9900 . ?
C2T2 C2T2 1.395(11) 10_557 ?
C2T2 H2T3 0.9900 . ?
C2T2 H2T4 0.9900 . ?

loop_
_geom_hbond_atom_site_label_D
_geom_hbond_atom_site_label_H
_geom_hbond_atom_site_label_A
_geom_hbond_distance_DH
_geom_hbond_distance_HA
_geom_hbond_distance_DA
_geom_hbond_angle_DHA
_geom_hbond_site_symmetry_A
N3 H3E O1T 0.87(3) 1.97(3) 2.840(3) 178(3) .

loop_
_geom_torsion_atom_site_label_1
_geom_torsion_atom_site_label_2
_geom_torsion_atom_site_label_3
_geom_torsion_atom_site_label_4
_geom_torsion
_geom_torsion_site_symmetry_1
_geom_torsion_site_symmetry_2
_geom_torsion_site_symmetry_3
_geom_torsion_site_symmetry_4
_geom_torsion_publ_flag
C5 Sn1 S1 C4 -95.60(4) . . . . ?
C5 Sn1 S1 C4 95.60(4) 10_557 . . . ?
N1 Sn1 S1 C4 0.0 . . . . ?
O1 Sn1 S1 C4 0.0 . . . . ?
O2 Sn1 S1 C4 180.0 2_565 . . . ?
C5 Sn1 O1 C1 100.22(4) . . . . ?
C5 Sn1 O1 C1 -100.22(4) 10_557 . . . ?
N1 Sn1 O1 C1 0.0 . . . . ?
O2 Sn1 O1 C1 180.0 2_565 . . . ?
S1 Sn1 O1 C1 0.0 . . . . ?
C5 Sn1 N1 C2 -81.87(4) . . . . ?
C5 Sn1 N1 C2 81.87(4) 10_557 . . . ?
O1 Sn1 N1 C2 0.0 . . . . ?
O2 Sn1 N1 C2 180.0 2_565 . . . ?
S1 Sn1 N1 C2 180.0 . . . . ?
C5 Sn1 N1 N2 98.13(4) . . . . ?
C5 Sn1 N1 N2 -98.13(4) 10_557 . . . ?
O1 Sn1 N1 N2 180.0 . . . . ?
O2 Sn1 N1 N2 0.0 2_565 . . . ?
S1 Sn1 N1 N2 0.0 . . . . ?
C2 N1 N2 C4 180.0 . . . . ?
Sn1 N1 N2 C4 0.0 . . . . ?
Sn1 O2 C1 O1 0.0 3_455 . . . ?
Sn1 O2 C1 C2 180.0 3_455 . . . ?
Sn1 O1 C1 O2 180.0 . . . . ?
Sn1 O1 C1 C2 0.0 . . . . ?
N2 N1 C2 C3 0.0 . . . . ?
Sn1 N1 C2 C3 180.0 . . . . ?
N2 N1 C2 C1 180.0 . . . . ?
Sn1 N1 C2 C1 0.0 . . . . ?
O2 C1 C2 N1 180.0 . . . . ?
O1 C1 C2 N1 0.0 . . . . ?
O2 C1 C2 C3 0.0 . . . . ?
O1 C1 C2 C3 180.0 . . . . ?
N1 N2 C4 N3 180.0 . . . . ?
N1 N2 C4 S1 0.0 . . . . ?
Sn1 S1 C4 N2 0.0 . . . . ?
Sn1 S1 C4 N3 180.0 . . . . ?
C1T1 O1T C1T1 C2T1 2.0(16) 10_557 . . . ?
C1T2 O1T C1T1 C2T1 108(10) . . . . ?
C1T2 O1T C1T1 C2T1 13.0(6) 10_557 . . . ?
O1T C1T1 C2T1 C2T1 -1.3(10) . . . 10_557 ?
C1T1 O1T C1T2 C2T2 -89(10) . . . . ?
C1T1 O1T C1T2 C2T2 -12.3(7) 10_557 . . . ?
C1T2 O1T C1T2 C2T2 -0.8(16) 10_557 . . . ?
O1T C1T2 C2T2 C2T2 0.5(10) . . . 10_557 ?
